data_2206802
loop_
_publ_author_name
'Cantalupo, Stefanie A.'
'Crundwell, Guy'

_publ_section_title
;
 1,2-Bis(3-methyl-2-thienyl)ethane-1,2-dione
;
_journal_coeditor_code TK6247
_journal_issue 9
_journal_name_full 'Acta Crystallographica Section E'
_journal_page_first o3079
_journal_page_last o3080
_journal_paper_doi 10.1107/S1600536805027108
_journal_volume 61
_journal_year 2005
_chemical_formula_iupac 'C12 H10 O2 S2'
_chemical_formula_moiety 'C12 H10 O2 S2'
_chemical_formula_sum 'C12 H10 O2 S2'
_chemical_formula_weight 250.34
_chemical_melting_point 343
_chemical_name_common
;
3,3'-dimethyl-2-thenil
;
_chemical_name_systematic
;
1,2-Bis(3-methyl-2-thienyl)ethane-1,2-dione
;
_space_group_IT_number 14
_symmetry_cell_setting monoclinic
_symmetry_space_group_name_Hall '-P 2yn'
_symmetry_space_group_name_H-M 'P 1 21/n 1'
_atom_sites_solution_hydrogens geom
_atom_sites_solution_primary direct
_atom_sites_solution_secondary difmap
_cell_angle_alpha 90
_cell_angle_beta 101.37(2)
_cell_angle_gamma 90
_cell_formula_units_Z 2
_cell_length_a 9.605(3)
_cell_length_b 5.0901(16)
_cell_length_c 12.193(4)
_cell_measurement_reflns_used 3871
_cell_measurement_temperature 293
_cell_measurement_theta_max 29.6
_cell_measurement_theta_min 3.7
_cell_volume 584.4(3)
_computing_cell_refinement
;
CrysAlis RED (Oxford Diffraction, 2005)
;
_computing_data_collection
;
CrysAlis CCD (Oxford Diffraction, 2005)
;
_computing_data_reduction
;
CrysAlis RED
;
_computing_molecular_graphics 'ORTEP-3 (Farrugia, 1997)'
_computing_publication_material CRYSTALS
_computing_structure_refinement 'CRYSTALS (Betteridge et al., 2003)'
_computing_structure_solution 'SHELXS97 (Sheldrick, 1997)'
_diffrn_ambient_temperature 293(2)
_diffrn_measured_fraction_theta_full 0.982
_diffrn_measured_fraction_theta_max 0.876
_diffrn_measurement_device_type 'Oxford Diffraction Sapphire3'
_diffrn_measurement_method '\w scans'
_diffrn_radiation_monochromator graphite
_diffrn_radiation_type 'Mo K\a'
_diffrn_radiation_wavelength 0.71073
_diffrn_reflns_av_R_equivalents 0.051
_diffrn_reflns_limit_h_max 13
_diffrn_reflns_limit_h_min -13
_diffrn_reflns_limit_k_max 6
_diffrn_reflns_limit_k_min -6
_diffrn_reflns_limit_l_max 14
_diffrn_reflns_limit_l_min -15
_diffrn_reflns_number 3871
_diffrn_reflns_theta_full 22.3
_diffrn_reflns_theta_max 29.7
_diffrn_reflns_theta_min 4.3
_diffrn_standards_decay_% 0
_diffrn_standards_number 0
_exptl_absorpt_coefficient_mu 0.436
_exptl_absorpt_correction_T_max 1
_exptl_absorpt_correction_T_min 0.865
_exptl_absorpt_correction_type multi-scan
_exptl_absorpt_process_details '(SADABS; Sheldrick, 2003)'
_exptl_crystal_colour yellow
_exptl_crystal_density_diffrn 1.423
_exptl_crystal_density_method 'not measured'
_exptl_crystal_description plate
_exptl_crystal_F_000 260
_exptl_crystal_size_max 0.26
_exptl_crystal_size_mid 0.15
_exptl_crystal_size_min 0.01
_refine_diff_density_max 0.21
_refine_diff_density_min -0.23
_refine_ls_extinction_method none
_refine_ls_goodness_of_fit_ref 1.130
_refine_ls_hydrogen_treatment constr
_refine_ls_matrix_type full
_refine_ls_number_parameters 73
_refine_ls_number_reflns 743
_refine_ls_number_restraints 0
_refine_ls_R_factor_all 0.086
_refine_ls_R_factor_gt 0.047
_refine_ls_shift/su_max 0.000
_refine_ls_structure_factor_coef F
_refine_ls_weighting_details
;
Method, part 1, Chebychev polynomial, (Watkin, 1994; Prince, 1982)
 w = 1/[A~0~*T~0~(x)+A~1~*T~1~(x) ... +A~n-1~]*T~n-1~(x)]  where A~i~ are the
Chebychev coefficients listed below and x= F~calc~/F~max~  Method = Robust
Weighting (Prince, 1982)  W = w[1-(\dF/6\sF)^2^]^2^; A~i~ are: 0.352,
0.362, 0.186 and 0.0821
;
_refine_ls_weighting_scheme calc
_refine_ls_wR_factor_all 0.087
_refine_ls_wR_factor_gt 0.052
_refine_ls_wR_factor_ref 0.052
_reflns_number_gt 743
_reflns_number_total 1452
_reflns_threshold_expression I>3u(I)
_cod_data_source_file tk6247.cif
_cod_data_source_block I
_cod_original_sg_symbol_H-M 'P 21/n'
_cod_database_code 2206802
_cod_database_fobs_code 2206802

loop_
_symmetry_equiv_pos_as_xyz
x,y,z
-x,-y,-z
-x+1/2,y+1/2,-z+1/2
x+1/2,-y+1/2,z+1/2

loop_
_atom_site_label
_atom_site_fract_x
_atom_site_fract_y
_atom_site_fract_z
_atom_site_U_iso_or_equiv
_atom_site_adp_type
_atom_site_occupancy
_atom_site_type_symbol
S1 1.09519(9) 0.1944(2) 0.70322(8) 0.0574 Uani 1.0000 S
C2 0.9456(3) 0.2265(7) 0.5971(3) 0.0440 Uani 1.0000 C
O1 0.8237(2) 0.4454(6) 0.4367(2) 0.0713 Uani 1.0000 O
C1 0.9344(3) 0.4180(7) 0.5058(3) 0.0477 Uani 1.0000 C
C3 0.8393(3) 0.0519(7) 0.6123(3) 0.0478 Uani 1.0000 C
C6 0.6942(4) 0.0273(9) 0.5380(3) 0.0639 Uani 1.0000 C
H7 0.6451 0.1922 0.5355 0.0500 Uiso 1.0000 H
H8 0.6408 -0.1066 0.5657 0.0500 Uiso 1.0000 H
H6 0.7045 -0.0182 0.4628 0.0500 Uiso 1.0000 H
C4 0.8824(4) -0.1061(8) 0.7075(3) 0.0598 Uani 1.0000 C
H4 0.8255 -0.2355 0.7309 0.0500 Uiso 1.0000 H
C5 1.0166(4) -0.0492(9) 0.7647(3) 0.0644 Uani 1.0000 C
H5 1.0614 -0.1330 0.8295 0.0500 Uiso 1.0000 H

loop_
_atom_site_aniso_label
_atom_site_aniso_U_11
_atom_site_aniso_U_22
_atom_site_aniso_U_33
_atom_site_aniso_U_12
_atom_site_aniso_U_13
_atom_site_aniso_U_23
S1 0.0440(5) 0.0636(6) 0.0555(5) -0.0021(5) -0.0123(3) 0.0092(5)
C2 0.0380(16) 0.051(2) 0.0393(16) 0.0008(15) -0.0016(12) -0.0051(15)
O1 0.0466(14) 0.087(2) 0.0671(16) -0.0163(14) -0.0225(12) 0.0252(15)
C1 0.0422(17) 0.053(2) 0.0421(17) -0.0064(16) -0.0048(14) -0.0024(17)
C3 0.0425(17) 0.054(2) 0.0448(17) -0.0004(16) 0.0024(13) -0.0062(17)
C6 0.047(2) 0.080(3) 0.060(2) -0.017(2) -0.0013(17) -0.001(2)
C4 0.052(2) 0.061(3) 0.066(2) -0.0042(18) 0.0102(17) 0.011(2)
C5 0.057(2) 0.070(3) 0.060(2) 0.001(2) -0.0043(18) 0.023(2)

loop_
_atom_type_symbol
_atom_type_scat_dispersion_real
_atom_type_scat_dispersion_imag
_atom_type_scat_source
C 0.0033 0.0016 'International Tables Vol C 4.2.6.8 and 6.1.1.4'
H 0.0000 0.0000 'International Tables Vol C 4.2.6.8 and 6.1.1.4'
O 0.0106 0.0060 'International Tables Vol C 4.2.6.8 and 6.1.1.4'
S 0.1246 0.1234 'International Tables Vol C 4.2.6.8 and 6.1.1.4'

loop_
_geom_angle_atom_site_label_1
_geom_angle_atom_site_label_2
_geom_angle_atom_site_label_3
_geom_angle_site_symmetry_1
_geom_angle
_geom_angle_publ_flag
C2 S1 C5 . 91.31(17) yes
S1 C2 C1 . 123.6(2) yes
S1 C2 C3 . 111.1(3) yes
C1 C2 C3 . 125.3(3) yes
C1 C1 O1 2_766 119.3(4) yes
C1 C1 C2 2_766 119.3(3) yes
C2 C1 O1 . 121.4(3) yes
C2 C3 C4 . 111.8(3) yes
C2 C3 C6 . 125.9(3) yes
C6 C3 C4 . 122.3(3) yes
C3 C6 H7 . 109.630 no
C3 C6 H8 . 110.085 no
H7 C6 H8 . 109.874 no
C3 C6 H6 . 109.473 no
H7 C6 H6 . 108.633 no
H8 C6 H6 . 109.121 no
C3 C4 H4 . 124.075 no
C3 C4 C5 . 113.2(3) yes
H4 C4 C5 . 122.756 no
S1 C5 C4 . 112.6(3) yes
C4 C5 H5 . 124.675 no
S1 C5 H5 . 122.682 no

loop_
_geom_bond_atom_site_label_1
_geom_bond_atom_site_label_2
_geom_bond_site_symmetry_2
_geom_bond_distance
_geom_bond_publ_flag
S1 C2 . 1.741(3) yes
S1 C5 . 1.701(4) yes
C2 C1 . 1.468(5) yes
C2 C3 . 1.394(5) yes
O1 C1 . 1.227(4) yes
C1 C1 2_766 1.542(6) yes
C3 C4 . 1.405(5) yes
C3 C6 . 1.511(5) yes
C6 H7 . 0.961 no
C6 H8 . 0.955 no
C6 H6 . 0.969 no
C4 H4 . 0.935 no
C4 C5 . 1.370(5) yes
C5 H5 . 0.927 no
